data_4309963
loop_
_publ_author_name
'Mohamed M. Ibrahim'
'Jan Seebacher'
'Gunther Steinfeld'
'Heinrich Vahrenkamp'

_publ_section_title
;
Tris(thioimidazolyl)borate-Zinc-Thiolate Complexes for the Modeling of
Biological Thiolate Alkylations
;
_journal_name_full 'Inorganic Chemistry'
_journal_page_first 8531
_journal_page_last 8538
_journal_paper_doi 10.1021/ic0508270
_journal_volume 44
_journal_year 2005
_chemical_formula_sum 'C39 H51 B N6 O8 P S3 Zn'
_chemical_formula_weight 935.19
_chemical_name_systematic
; 
 ? 
;
_space_group_IT_number 14
_symmetry_cell_setting monoclinic
_symmetry_space_group_name_Hall '-P 2ybc'
_symmetry_space_group_name_H-M 'P 1 21/c 1'
_atom_sites_solution_hydrogens geom
_atom_sites_solution_primary direct
_atom_sites_solution_secondary difmap
_audit_creation_method SHELXL-97
_cell_angle_alpha 90.00
_cell_angle_beta 98.895(3)
_cell_angle_gamma 90.00
_cell_formula_units_Z 4
_cell_length_a 11.1852(19)
_cell_length_b 17.701(3)
_cell_length_c 23.210(4)
_cell_measurement_temperature 293(2)
_cell_volume 4540.1(13)
_computing_cell_refinement 'Bruker SMART'
_computing_data_collection 'Bruker SMART'
_computing_data_reduction 'Bruker SHELXTL'
_computing_molecular_graphics 'Bruker SHELXTL'
_computing_publication_material 'Bruker SHELXTL'
_computing_structure_refinement 'SHELXL-97 (Sheldrick, 1997)'
_computing_structure_solution 'SHELXS-97 (Sheldrick, 1990)'
_diffrn_ambient_temperature 293(2)
_diffrn_measured_fraction_theta_full 0.929
_diffrn_measured_fraction_theta_max 0.929
_diffrn_measurement_device_type 'CCD area detector'
_diffrn_measurement_method 'phi and omega scans'
_diffrn_radiation_monochromator graphite
_diffrn_radiation_source 'fine-focus sealed tube'
_diffrn_radiation_type MoK\a
_diffrn_radiation_wavelength 0.71073
_diffrn_reflns_av_R_equivalents 0.1116
_diffrn_reflns_av_sigmaI/netI 0.2023
_diffrn_reflns_limit_h_max 15
_diffrn_reflns_limit_h_min -13
_diffrn_reflns_limit_k_max 24
_diffrn_reflns_limit_k_min -19
_diffrn_reflns_limit_l_max 19
_diffrn_reflns_limit_l_min -32
_diffrn_reflns_number 29651
_diffrn_reflns_theta_full 30.08
_diffrn_reflns_theta_max 30.08
_diffrn_reflns_theta_min 1.45
_exptl_absorpt_coefficient_mu 0.769
_exptl_absorpt_correction_type SADABS
_exptl_crystal_colour colorless
_exptl_crystal_density_diffrn 1.368
_exptl_crystal_density_method 'not measured'
_exptl_crystal_description isometric
_exptl_crystal_F_000 1956
_exptl_crystal_size_max 0.12
_exptl_crystal_size_mid 0.13
_exptl_crystal_size_min 0.22
_refine_diff_density_max 0.983
_refine_diff_density_min -0.876
_refine_diff_density_rms 0.133
_refine_ls_extinction_coef 0.0026(5)
_refine_ls_extinction_expression Fc^*^=kFc[1+0.001xFc^2^\l^3^/sin(2\q)]^-1/4^
_refine_ls_extinction_method SHELXL
_refine_ls_goodness_of_fit_ref 0.971
_refine_ls_hydrogen_treatment mixed
_refine_ls_matrix_type full
_refine_ls_number_parameters 531
_refine_ls_number_reflns 12392
_refine_ls_number_restraints 0
_refine_ls_restrained_S_all 0.971
_refine_ls_R_factor_all 0.2343
_refine_ls_R_factor_gt 0.0766
_refine_ls_shift/su_max 0.004
_refine_ls_shift/su_mean 0.000
_refine_ls_structure_factor_coef Fsqd
_refine_ls_weighting_details 'calc w=1/[\s^2^(Fo^2^)+(0.1369P)^2^+0.0000P] where P=(Fo^2^+2Fc^2^)/3'
_refine_ls_weighting_scheme calc
_refine_ls_wR_factor_gt 0.1900
_refine_ls_wR_factor_ref 0.2808
_reflns_number_gt 4747
_reflns_number_total 12392
_reflns_threshold_expression >2sigma(I)
_cod_data_source_file ic0508270si20050523_114753_11.cif
_cod_data_source_block mohamlm
_cod_depositor_comments
;
The following automatic conversions were performed:
'_symmetry_cell_setting' value 'Monoclinic' changed to 'monoclinic'
according to '/home/saulius/struct/CIF-dictionaries/cif_core.dic'
dictionary named 'cif_core.dic' version 2.4.1 from 2010-06-29.

Automatic conversion script
Id: cif_fix_enum 1527 2010-12-29 10:47:43Z saulius 
;
_cod_original_cell_volume 4539.9(13)
_cod_database_code 4309963

loop_
_symmetry_equiv_pos_as_xyz
'x, y, z'
'-x, y+1/2, -z+1/2'
'-x, -y, -z'
'x, -y-1/2, z-1/2'

loop_
_atom_site_label
_atom_site_type_symbol
_atom_site_fract_x
_atom_site_fract_y
_atom_site_fract_z
_atom_site_U_iso_or_equiv
_atom_site_adp_type
_atom_site_occupancy
_atom_site_symmetry_multiplicity
_atom_site_calc_flag
_atom_site_refinement_flags
_atom_site_disorder_assembly
_atom_site_disorder_group
Zn1 Zn 0.42044(6) 0.38958(4) 0.25794(3) 0.0281(2) Uani 1 1 d . . .
S1 S 0.32569(14) 0.48744(9) 0.20008(7) 0.0309(4) Uani 1 1 d . . .
S2 S 0.29596(15) 0.28300(9) 0.24571(7) 0.0311(4) Uani 1 1 d . . .
S3 S 0.43657(14) 0.42518(9) 0.35631(7) 0.0297(4) Uani 1 1 d . . .
P1 P 0.68995(15) 0.33048(10) 0.25381(8) 0.0348(4) Uani 1 1 d . . .
O1 O 0.5773(4) 0.3754(2) 0.2352(2) 0.0362(11) Uani 1 1 d . . .
O2 O 0.7484(4) 0.2937(3) 0.2085(2) 0.0462(13) Uani 1 1 d . . .
O3 O 0.7909(4) 0.3833(3) 0.2881(2) 0.0506(14) Uani 1 1 d . . .
O4 O 0.6547(5) 0.2723(3) 0.2992(2) 0.0535(14) Uani 1 1 d . . .
N1 N 0.1110(4) 0.4290(3) 0.2280(2) 0.0254(11) Uani 1 1 d . . .
N2 N 0.1171(5) 0.4436(3) 0.1352(2) 0.0326(12) Uani 1 1 d . . .
N3 N 0.1675(4) 0.3528(3) 0.3243(2) 0.0278(12) Uani 1 1 d . . .
N4 N 0.2362(5) 0.2404(3) 0.3497(2) 0.0310(12) Uani 1 1 d . . .
N5 N 0.2161(5) 0.4959(3) 0.3205(2) 0.0287(12) Uani 1 1 d . . .
N6 N 0.3624(5) 0.5711(3) 0.3587(2) 0.0313(12) Uani 1 1 d . . .
B1 B 0.1312(7) 0.4301(4) 0.2960(3) 0.0302(16) Uani 1 1 d . . .
H1 H 0.0522 0.4421 0.3069 0.036 Uiso 1 1 calc R . .
C1 C 0.0018(6) 0.4046(4) 0.1975(3) 0.0342(15) Uani 1 1 d . . .
H1A H -0.0624 0.3847 0.2137 0.041 Uiso 1 1 calc R . .
C2 C 0.0044(6) 0.4148(4) 0.1407(3) 0.0389(17) Uani 1 1 d . . .
H2 H -0.0580 0.4043 0.1104 0.047 Uiso 1 1 calc R . .
C3 C 0.1815(5) 0.4523(3) 0.1891(3) 0.0272(13) Uani 1 1 d . . .
C4 C 0.1581(6) 0.4670(4) 0.0818(3) 0.0328(15) Uani 1 1 d . . .
C5 C 0.2274(6) 0.4178(4) 0.0550(3) 0.0411(17) Uani 1 1 d . . .
C6 C 0.2704(7) 0.4440(5) 0.0056(3) 0.051(2) Uani 1 1 d . . .
H6 H 0.3189 0.4125 -0.0131 0.061 Uiso 1 1 calc R . .
C7 C 0.2432(8) 0.5149(5) -0.0165(3) 0.055(2) Uani 1 1 d . . .
H7 H 0.2724 0.5308 -0.0499 0.066 Uiso 1 1 calc R . .
C8 C 0.1720(7) 0.5629(5) 0.0113(3) 0.052(2) Uani 1 1 d . . .
H8 H 0.1538 0.6111 -0.0034 0.063 Uiso 1 1 calc R . .
C9 C 0.1281(6) 0.5391(4) 0.0610(3) 0.0362(16) Uani 1 1 d . . .
C10 C 0.2591(8) 0.3393(5) 0.0780(4) 0.067(3) Uani 1 1 d . . .
H10A H 0.3078 0.3145 0.0531 0.100 Uiso 1 1 calc R . .
H10B H 0.1862 0.3110 0.0787 0.100 Uiso 1 1 calc R . .
H10C H 0.3034 0.3427 0.1168 0.100 Uiso 1 1 calc R . .
C11 C 0.0493(7) 0.5901(5) 0.0909(4) 0.052(2) Uani 1 1 d . . .
H11A H 0.0385 0.6374 0.0705 0.079 Uiso 1 1 calc R . .
H11B H 0.0872 0.5989 0.1303 0.079 Uiso 1 1 calc R . .
H11C H -0.0280 0.5666 0.0910 0.079 Uiso 1 1 calc R . .
C12 C 0.1322(6) 0.3340(4) 0.3776(3) 0.0348(16) Uani 1 1 d . . .
H12 H 0.0859 0.3640 0.3986 0.042 Uiso 1 1 calc R . .
C13 C 0.1755(6) 0.2662(4) 0.3936(3) 0.0359(16) Uani 1 1 d . . .
H13 H 0.1668 0.2407 0.4277 0.043 Uiso 1 1 calc R . .
C14 C 0.2310(5) 0.2946(3) 0.3074(3) 0.0271(13) Uani 1 1 d . . .
C15 C 0.2950(6) 0.1673(4) 0.3497(3) 0.0324(15) Uani 1 1 d . . .
C16 C 0.2330(6) 0.1077(4) 0.3207(3) 0.0358(15) Uani 1 1 d . . .
C17 C 0.2875(7) 0.0379(4) 0.3243(3) 0.0441(18) Uani 1 1 d . . .
H17 H 0.2465 -0.0033 0.3058 0.053 Uiso 1 1 calc R . .
C18 C 0.4025(7) 0.0282(4) 0.3551(3) 0.0411(17) Uani 1 1 d . . .
H18 H 0.4385 -0.0193 0.3571 0.049 Uiso 1 1 calc R . .
C19 C 0.4636(7) 0.0884(4) 0.3828(3) 0.0422(18) Uani 1 1 d . . .
H19 H 0.5410 0.0812 0.4033 0.051 Uiso 1 1 calc R . .
C20 C 0.4118(6) 0.1603(4) 0.3809(3) 0.0324(15) Uani 1 1 d . . .
C21 C 0.1106(7) 0.1179(4) 0.2846(3) 0.049(2) Uani 1 1 d . . .
H21A H 0.0856 0.1696 0.2867 0.074 Uiso 1 1 calc R . .
H21B H 0.0531 0.0856 0.2992 0.074 Uiso 1 1 calc R . .
H21C H 0.1147 0.1050 0.2448 0.074 Uiso 1 1 calc R . .
C22 C 0.4790(7) 0.2264(4) 0.4100(3) 0.051(2) Uani 1 1 d . . .
H22A H 0.4291 0.2707 0.4040 0.077 Uiso 1 1 calc R . .
H22B H 0.5517 0.2343 0.3936 0.077 Uiso 1 1 calc R . .
H22C H 0.4994 0.2167 0.4510 0.077 Uiso 1 1 calc R . .
C23 C 0.1737(6) 0.5693(4) 0.3188(3) 0.0385(17) Uani 1 1 d . . .
H23 H 0.0954 0.5844 0.3039 0.046 Uiso 1 1 calc R . .
C24 C 0.2633(6) 0.6152(4) 0.3419(3) 0.0388(16) Uani 1 1 d . . .
H24 H 0.2588 0.6674 0.3458 0.047 Uiso 1 1 calc R . .
C25 C 0.3341(5) 0.4973(3) 0.3445(3) 0.0264(13) Uani 1 1 d . . .
C26 C 0.4791(6) 0.5962(4) 0.3882(3) 0.0349(16) Uani 1 1 d . . .
C27 C 0.4950(6) 0.6007(4) 0.4490(3) 0.0396(17) Uani 1 1 d . . .
C28 C 0.6063(7) 0.6237(4) 0.4775(3) 0.0438(18) Uani 1 1 d . . .
H28 H 0.6196 0.6277 0.5179 0.053 Uiso 1 1 calc R . .
C29 C 0.6975(7) 0.6408(4) 0.4464(4) 0.055(2) Uani 1 1 d . . .
H29 H 0.7729 0.6551 0.4661 0.066 Uiso 1 1 calc R . .
C30 C 0.6786(7) 0.6371(4) 0.3862(4) 0.053(2) Uani 1 1 d . . .
H30 H 0.7414 0.6500 0.3661 0.063 Uiso 1 1 calc R . .
C31 C 0.5686(6) 0.6145(4) 0.3549(3) 0.0408(17) Uani 1 1 d . . .
C32 C 0.3930(7) 0.5823(5) 0.4824(3) 0.052(2) Uani 1 1 d . . .
H32A H 0.3229 0.5674 0.4556 0.078 Uiso 1 1 calc R . .
H32B H 0.3742 0.6262 0.5037 0.078 Uiso 1 1 calc R . .
H32C H 0.4172 0.5418 0.5092 0.078 Uiso 1 1 calc R . .
C33 C 0.5441(7) 0.6117(4) 0.2903(3) 0.053(2) Uani 1 1 d . . .
H33A H 0.4627 0.5946 0.2779 0.079 Uiso 1 1 calc R . .
H33B H 0.5998 0.5775 0.2764 0.079 Uiso 1 1 calc R . .
H33C H 0.5538 0.6613 0.2749 0.079 Uiso 1 1 calc R . .
C34 C 0.7611(8) 0.4349(6) 0.3321(4) 0.082(3) Uani 1 1 d . . .
H34A H 0.8323 0.4625 0.3485 0.122 Uiso 1 1 calc R . .
H34B H 0.7313 0.4069 0.3624 0.122 Uiso 1 1 calc R . .
H34C H 0.7001 0.4696 0.3147 0.122 Uiso 1 1 calc R . .
C35 C 0.7347(9) 0.2102(5) 0.3187(5) 0.083(3) Uani 1 1 d . . .
H35A H 0.6999 0.1802 0.3462 0.124 Uiso 1 1 calc R . .
H35B H 0.8115 0.2297 0.3368 0.124 Uiso 1 1 calc R . .
H35C H 0.7460 0.1796 0.2858 0.124 Uiso 1 1 calc R . .
O5 O 0.7321(6) 0.3207(4) 0.0973(3) 0.0732(18) Uani 1 1 d . . .
H5 H 0.7427 0.3036 0.1305 0.110 Uiso 1 1 calc R . .
C36 C 0.6097(11) 0.3140(6) 0.0733(5) 0.099(4) Uani 1 1 d . . .
H36A H 0.5923 0.2625 0.0620 0.148 Uiso 1 1 calc R . .
H36B H 0.5925 0.3462 0.0397 0.148 Uiso 1 1 calc R . .
H36C H 0.5604 0.3288 0.1018 0.148 Uiso 1 1 calc R . .
O6 O 0.9290(11) 0.2381(6) 0.0749(6) 0.186(5) Uani 1 1 d . . .
H6A H 0.8780 0.2695 0.0803 0.278 Uiso 1 1 calc R . .
C37 C 1.0006(10) 0.2151(6) 0.1327(8) 0.147(7) Uani 1 1 d . . .
H37A H 1.0271 0.1638 0.1305 0.221 Uiso 1 1 calc R . .
H37B H 0.9505 0.2194 0.1626 0.221 Uiso 1 1 calc R . .
H37C H 1.0697 0.2476 0.1418 0.221 Uiso 1 1 calc R . .
O7 O -0.0253(12) 0.2882(7) 0.4826(6) 0.180(5) Uani 1 1 d . . .
C38A C -0.1326(18) 0.3061(15) 0.4529(10) 0.124(9) Uani 0.60 1 d P A 1
H38A H -0.1937 0.2749 0.4656 0.186 Uiso 0.60 1 calc PR A 1
H38B H -0.1318 0.2979 0.4120 0.186 Uiso 0.60 1 calc PR A 1
H38C H -0.1498 0.3582 0.4594 0.186 Uiso 0.60 1 calc PR A 1
C38B C -0.037(4) 0.387(2) 0.4809(18) 0.144(14) Uiso 0.40 1 d P A 2
H38D H -0.0116 0.4063 0.4460 0.216 Uiso 0.40 1 calc PR A 2
H38E H 0.0128 0.4084 0.5144 0.216 Uiso 0.40 1 calc PR A 2
H38F H -0.1201 0.4017 0.4813 0.216 Uiso 0.40 1 calc PR A 2
O8 O -0.0301(8) 0.0194(4) 0.0570(3) 0.082(2) Uiso 1 1 d . . .
C39A C -0.069(3) -0.010(2) -0.0155(18) 0.163(13) Uiso 0.50 1 d P . 3
C39B C -0.090(3) 0.0080(16) 0.0452(13) 0.099(9) Uiso 0.50 1 d P . 4

loop_
_atom_site_aniso_label
_atom_site_aniso_U_11
_atom_site_aniso_U_22
_atom_site_aniso_U_33
_atom_site_aniso_U_23
_atom_site_aniso_U_13
_atom_site_aniso_U_12
Zn1 0.0256(4) 0.0322(4) 0.0271(4) 0.0005(3) 0.0055(3) -0.0011(3)
S1 0.0254(8) 0.0373(9) 0.0299(9) 0.0068(7) 0.0037(7) -0.0034(7)
S2 0.0358(9) 0.0322(9) 0.0276(8) -0.0014(7) 0.0123(7) -0.0050(7)
S3 0.0315(9) 0.0316(9) 0.0254(8) -0.0008(7) 0.0023(7) 0.0024(7)
P1 0.0286(9) 0.0381(10) 0.0389(10) 0.0042(8) 0.0096(8) 0.0019(8)
O1 0.029(2) 0.042(3) 0.039(3) 0.006(2) 0.008(2) 0.006(2)
O2 0.041(3) 0.049(3) 0.052(3) 0.000(2) 0.017(2) 0.008(2)
O3 0.031(3) 0.064(4) 0.057(4) -0.013(3) 0.009(2) -0.010(2)
O4 0.048(3) 0.053(3) 0.063(4) 0.024(3) 0.020(3) 0.011(3)
N1 0.022(3) 0.026(3) 0.028(3) 0.002(2) 0.005(2) -0.002(2)
N2 0.031(3) 0.041(3) 0.025(3) 0.001(2) 0.002(2) -0.006(2)
N3 0.024(3) 0.034(3) 0.028(3) 0.000(2) 0.010(2) -0.002(2)
N4 0.033(3) 0.032(3) 0.029(3) 0.005(2) 0.008(2) -0.006(2)
N5 0.032(3) 0.026(3) 0.029(3) 0.000(2) 0.009(2) 0.000(2)
N6 0.033(3) 0.029(3) 0.031(3) -0.003(2) 0.003(2) 0.001(2)
B1 0.028(4) 0.038(4) 0.027(4) 0.006(3) 0.010(3) -0.002(3)
C1 0.028(3) 0.035(4) 0.039(4) 0.001(3) 0.006(3) -0.002(3)
C2 0.025(3) 0.057(5) 0.032(4) 0.001(3) -0.005(3) -0.010(3)
C3 0.027(3) 0.031(3) 0.024(3) 0.001(3) 0.004(3) 0.004(3)
C4 0.031(3) 0.047(4) 0.019(3) 0.000(3) -0.002(3) -0.008(3)
C5 0.047(4) 0.043(4) 0.035(4) -0.004(3) 0.011(3) -0.005(3)
C6 0.047(5) 0.070(6) 0.038(4) -0.007(4) 0.014(4) -0.007(4)
C7 0.068(6) 0.073(6) 0.025(4) 0.010(4) 0.013(4) -0.008(5)
C8 0.062(5) 0.061(5) 0.030(4) 0.013(4) -0.006(4) -0.004(4)
C9 0.039(4) 0.045(4) 0.023(3) 0.005(3) -0.002(3) -0.005(3)
C10 0.084(7) 0.053(5) 0.073(6) 0.006(5) 0.041(5) 0.020(5)
C11 0.049(5) 0.053(5) 0.053(5) 0.005(4) 0.001(4) 0.007(4)
C12 0.038(4) 0.042(4) 0.027(3) 0.006(3) 0.014(3) 0.003(3)
C13 0.044(4) 0.036(4) 0.029(4) 0.003(3) 0.009(3) 0.003(3)
C14 0.026(3) 0.028(3) 0.027(3) -0.002(3) 0.003(3) -0.008(3)
C15 0.041(4) 0.031(4) 0.026(3) 0.005(3) 0.009(3) -0.002(3)
C16 0.040(4) 0.039(4) 0.030(4) 0.001(3) 0.008(3) -0.007(3)
C17 0.060(5) 0.029(4) 0.047(5) -0.001(3) 0.019(4) -0.002(3)
C18 0.045(4) 0.038(4) 0.046(4) 0.006(3) 0.026(4) 0.008(3)
C19 0.045(4) 0.046(4) 0.037(4) 0.010(3) 0.010(3) 0.006(3)
C20 0.034(4) 0.039(4) 0.026(3) 0.007(3) 0.008(3) 0.001(3)
C21 0.046(4) 0.045(5) 0.053(5) 0.005(4) -0.003(4) -0.010(4)
C22 0.054(5) 0.045(5) 0.051(5) -0.001(4) -0.002(4) -0.001(4)
C23 0.038(4) 0.034(4) 0.042(4) 0.002(3) 0.001(3) 0.011(3)
C24 0.041(4) 0.030(4) 0.045(4) 0.000(3) 0.006(3) 0.007(3)
C25 0.029(3) 0.030(3) 0.021(3) 0.001(3) 0.007(3) -0.005(3)
C26 0.035(4) 0.031(4) 0.036(4) -0.003(3) -0.002(3) -0.005(3)
C27 0.039(4) 0.034(4) 0.043(4) -0.005(3) -0.003(3) 0.000(3)
C28 0.052(5) 0.037(4) 0.038(4) -0.007(3) -0.008(4) 0.001(3)
C29 0.048(5) 0.048(5) 0.062(6) -0.013(4) -0.015(4) -0.009(4)
C30 0.045(5) 0.049(5) 0.065(6) -0.008(4) 0.011(4) -0.013(4)
C31 0.044(4) 0.038(4) 0.041(4) -0.004(3) 0.007(3) -0.014(3)
C32 0.052(5) 0.070(5) 0.035(4) -0.003(4) 0.011(4) 0.007(4)
C33 0.059(5) 0.062(5) 0.040(4) -0.004(4) 0.019(4) -0.025(4)
C34 0.052(6) 0.108(8) 0.080(7) -0.053(6) -0.003(5) -0.011(5)
C35 0.087(7) 0.058(6) 0.101(9) 0.028(6) 0.011(6) 0.018(5)
O5 0.079(5) 0.087(5) 0.053(4) 0.013(3) 0.011(3) 0.004(4)
C36 0.118(10) 0.099(9) 0.068(7) -0.012(6) -0.022(7) -0.032(8)
O6 0.172(11) 0.152(10) 0.257(16) 0.042(10) 0.110(11) 0.052(9)
C37 0.068(8) 0.066(8) 0.29(2) 0.075(10) -0.035(10) -0.017(6)
O7 0.170(11) 0.179(12) 0.203(14) -0.049(10) 0.071(10) -0.024(9)
C38A 0.063(13) 0.19(3) 0.12(2) -0.027(17) 0.007(13) 0.024(15)

loop_
_atom_type_symbol
_atom_type_description
_atom_type_scat_dispersion_real
_atom_type_scat_dispersion_imag
_atom_type_scat_source
C C 0.0033 0.0016 'International Tables Vol C Tables 4.2.6.8 and 6.1.1.4'
H H 0.0000 0.0000 'International Tables Vol C Tables 4.2.6.8 and 6.1.1.4'
B B 0.0013 0.0007 'International Tables Vol C Tables 4.2.6.8 and 6.1.1.4'
N N 0.0061 0.0033 'International Tables Vol C Tables 4.2.6.8 and 6.1.1.4'
O O 0.0106 0.0060 'International Tables Vol C Tables 4.2.6.8 and 6.1.1.4'
P P 0.1023 0.0942 'International Tables Vol C Tables 4.2.6.8 and 6.1.1.4'
S S 0.1246 0.1234 'International Tables Vol C Tables 4.2.6.8 and 6.1.1.4'
Zn Zn 0.2839 1.4301 'International Tables Vol C Tables 4.2.6.8 and 6.1.1.4'

loop_
_geom_angle_atom_site_label_1
_geom_angle_atom_site_label_2
_geom_angle_atom_site_label_3
_geom_angle
_geom_angle_site_symmetry_1
_geom_angle_site_symmetry_3
_geom_angle_publ_flag
O1 Zn1 S2 114.38(14) . . ?
O1 Zn1 S1 106.86(14) . . ?
S2 Zn1 S1 108.62(6) . . ?
O1 Zn1 S3 111.41(14) . . ?
S2 Zn1 S3 106.83(6) . . ?
S1 Zn1 S3 108.60(6) . . ?
C3 S1 Zn1 98.6(2) . . ?
C14 S2 Zn1 97.1(2) . . ?
C25 S3 Zn1 95.5(2) . . ?
O2 P1 O1 118.5(3) . . ?
O2 P1 O4 112.1(3) . . ?
O1 P1 O4 104.8(3) . . ?
O2 P1 O3 105.0(3) . . ?
O1 P1 O3 109.6(3) . . ?
O4 P1 O3 106.5(3) . . ?
P1 O1 Zn1 138.8(3) . . ?
C34 O3 P1 120.3(5) . . ?
C35 O4 P1 120.1(5) . . ?
C3 N1 C1 108.2(5) . . ?
C3 N1 B1 131.6(5) . . ?
C1 N1 B1 120.1(5) . . ?
C3 N2 C2 108.6(5) . . ?
C3 N2 C4 124.5(5) . . ?
C2 N2 C4 126.8(5) . . ?
C14 N3 C12 108.0(5) . . ?
C14 N3 B1 132.2(5) . . ?
C12 N3 B1 119.8(5) . . ?
C14 N4 C13 109.0(5) . . ?
C14 N4 C15 126.4(5) . . ?
C13 N4 C15 124.6(5) . . ?
C25 N5 C23 107.7(5) . . ?
C25 N5 B1 131.9(5) . . ?
C23 N5 B1 120.4(5) . . ?
C24 N6 C25 109.2(5) . . ?
C24 N6 C26 126.5(6) . . ?
C25 N6 C26 124.3(5) . . ?
N3 B1 N5 113.8(5) . . ?
N3 B1 N1 114.0(5) . . ?
N5 B1 N1 111.4(5) . . ?
C2 C1 N1 108.2(6) . . ?
C1 C2 N2 107.5(6) . . ?
N1 C3 N2 107.6(5) . . ?
N1 C3 S1 130.1(5) . . ?
N2 C3 S1 122.3(5) . . ?
C5 C4 C9 123.2(6) . . ?
C5 C4 N2 118.8(6) . . ?
C9 C4 N2 118.0(6) . . ?
C4 C5 C6 116.9(7) . . ?
C4 C5 C10 122.7(6) . . ?
C6 C5 C10 120.3(7) . . ?
C7 C6 C5 121.9(8) . . ?
C6 C7 C8 119.7(7) . . ?
C9 C8 C7 120.2(7) . . ?
C4 C9 C8 118.0(7) . . ?
C4 C9 C11 121.3(6) . . ?
C8 C9 C11 120.6(7) . . ?
C13 C12 N3 108.8(6) . . ?
C12 C13 N4 107.1(6) . . ?
N3 C14 N4 107.1(5) . . ?
N3 C14 S2 130.2(5) . . ?
N4 C14 S2 122.6(5) . . ?
C16 C15 C20 122.9(6) . . ?
C16 C15 N4 119.3(6) . . ?
C20 C15 N4 117.8(6) . . ?
C17 C16 C15 118.3(7) . . ?
C17 C16 C21 120.0(6) . . ?
C15 C16 C21 121.7(6) . . ?
C16 C17 C18 120.8(7) . . ?
C19 C18 C17 120.2(7) . . ?
C18 C19 C20 121.3(7) . . ?
C19 C20 C15 116.6(6) . . ?
C19 C20 C22 121.5(6) . . ?
C15 C20 C22 121.9(6) . . ?
C24 C23 N5 109.1(6) . . ?
C23 C24 N6 107.1(6) . . ?
N5 C25 N6 106.9(5) . . ?
N5 C25 S3 129.8(5) . . ?
N6 C25 S3 123.2(5) . . ?
C31 C26 C27 123.8(6) . . ?
C31 C26 N6 118.9(6) . . ?
C27 C26 N6 117.3(6) . . ?
C28 C27 C26 117.7(7) . . ?
C28 C27 C32 121.0(7) . . ?
C26 C27 C32 121.2(6) . . ?
C29 C28 C27 120.2(7) . . ?
C28 C29 C30 120.8(7) . . ?
C29 C30 C31 121.8(8) . . ?
C30 C31 C26 115.7(7) . . ?
C30 C31 C33 123.2(7) . . ?
C26 C31 C33 121.1(6) . . ?
C38A O7 C38B 72.0(19) . . ?
C39B O8 C39A 116(3) . 3 ?
C39B O8 C39A 58(3) . . ?
C39A O8 C39A 58(2) 3 . ?
O8 C39A C39A 66(3) 3 3 ?
O8 C39A O8 122(2) 3 . ?
C39A C39A O8 56(2) 3 . ?

loop_
_geom_bond_atom_site_label_1
_geom_bond_atom_site_label_2
_geom_bond_distance
_geom_bond_site_symmetry_2
_geom_bond_publ_flag
Zn1 O1 1.925(4) . ?
Zn1 S2 2.3358(18) . ?
Zn1 S1 2.3425(18) . ?
Zn1 S3 2.3483(18) . ?
S1 C3 1.711(6) . ?
S2 C14 1.716(6) . ?
S3 C25 1.709(6) . ?
P1 O2 1.472(5) . ?
P1 O1 1.496(4) . ?
P1 O4 1.567(5) . ?
P1 O3 1.583(5) . ?
O3 C34 1.448(9) . ?
O4 C35 1.445(9) . ?
N1 C3 1.353(7) . ?
N1 C1 1.384(8) . ?
N1 B1 1.558(9) . ?
N2 C3 1.352(8) . ?
N2 C2 1.384(8) . ?
N2 C4 1.446(8) . ?
N3 C14 1.344(7) . ?
N3 C12 1.397(7) . ?
N3 B1 1.545(9) . ?
N4 C14 1.367(8) . ?
N4 C13 1.384(8) . ?
N4 C15 1.451(8) . ?
N5 C25 1.350(7) . ?
N5 C23 1.383(8) . ?
N5 B1 1.553(9) . ?
N6 C24 1.362(8) . ?
N6 C25 1.374(8) . ?
N6 C26 1.445(8) . ?
C1 C2 1.335(9) . ?
C4 C5 1.376(9) . ?
C4 C9 1.388(9) . ?
C5 C6 1.391(10) . ?
C5 C10 1.510(11) . ?
C6 C7 1.372(11) . ?
C7 C8 1.390(11) . ?
C8 C9 1.387(10) . ?
C9 C11 1.504(10) . ?
C12 C13 1.325(9) . ?
C15 C16 1.379(9) . ?
C15 C20 1.398(9) . ?
C16 C17 1.375(9) . ?
C16 C21 1.502(9) . ?
C17 C18 1.382(10) . ?
C18 C19 1.371(10) . ?
C19 C20 1.396(10) . ?
C20 C22 1.494(10) . ?
C23 C24 1.336(9) . ?
C26 C31 1.393(10) . ?
C26 C27 1.398(10) . ?
C27 C28 1.378(10) . ?
C27 C32 1.510(10) . ?
C28 C29 1.371(11) . ?
C29 C30 1.383(11) . ?
C30 C31 1.388(10) . ?
C31 C33 1.483(10) . ?
O5 C36 1.401(11) . ?
O6 C37 1.508(17) . ?
O7 C38A 1.33(2) . ?
O7 C38B 1.76(4) . ?
O8 C39B 0.72(3) . ?
O8 C39A 1.58(4) 3 ?
O8 C39A 1.75(4) . ?
C39A O8 1.58(4) 3 ?
C39A C39A 1.63(6) 3 ?
